data_4332672
loop_
_publ_author_name
'Du, Zi-Yi'
'Xu, Hai-Bing'
'Mao, Jiang-Gao'

_publ_section_title
;
 Three Novel Zinc(II) Sulfonate&#x2212;Phosphonates with Tetranuclear or
 Hexanuclear Cluster Units
;
_journal_issue 16
_journal_name_full 'Inorganic Chemistry'
_journal_page_first 6424
_journal_page_last 6430
_journal_paper_doi 10.1021/ic0606577
_journal_volume 45
_journal_year 2006
_chemical_formula_sum 'C120 H102 N16 O35 P4 S4 Zn6'
_chemical_formula_weight 2972.52
_chemical_name_systematic
; 
 ? 
;
_space_group_IT_number 2
_symmetry_cell_setting triclinic
_symmetry_space_group_name_Hall '-P 1'
_symmetry_space_group_name_H-M 'P -1'
_atom_sites_solution_hydrogens geom
_atom_sites_solution_primary direct
_atom_sites_solution_secondary difmap
_audit_creation_method SHELXL-97
_cell_angle_alpha 97.8160(10)
_cell_angle_beta 98.7310(10)
_cell_angle_gamma 114.9320(10)
_cell_formula_units_Z 1
_cell_length_a 13.9916(4)
_cell_length_b 14.0668(4)
_cell_length_c 17.5288(5)
_cell_measurement_temperature 293(2)
_cell_volume 3014.26(15)
_computing_structure_refinement 'SHELXL-97 (Sheldrick, 1997)'
_computing_structure_solution 'SHELXS-97 (Sheldrick, 1990)'
_diffrn_ambient_temperature 293(2)
_diffrn_measured_fraction_theta_full 0.976
_diffrn_measured_fraction_theta_max 0.976
_diffrn_measurement_device_type 'Siemens Smart CCD'
_diffrn_measurement_method 'narrow frame method'
_diffrn_radiation_monochromator graphite
_diffrn_radiation_source 'fine-focus sealed tube'
_diffrn_radiation_type MoK\a
_diffrn_radiation_wavelength 0.71073
_diffrn_reflns_av_R_equivalents 0.0397
_diffrn_reflns_av_sigmaI/netI 0.0580
_diffrn_reflns_limit_h_max 13
_diffrn_reflns_limit_h_min -17
_diffrn_reflns_limit_k_max 17
_diffrn_reflns_limit_k_min -13
_diffrn_reflns_limit_l_max 21
_diffrn_reflns_limit_l_min -20
_diffrn_reflns_number 16299
_diffrn_reflns_theta_full 25.71
_diffrn_reflns_theta_max 25.71
_diffrn_reflns_theta_min 2.09
_diffrn_standards_decay_% <1.0%
_exptl_absorpt_coefficient_mu 1.387
_exptl_absorpt_correction_T_max 0.979
_exptl_absorpt_correction_T_min 0.793
_exptl_absorpt_correction_type psi-scan
_exptl_crystal_colour colorless
_exptl_crystal_density_diffrn 1.638
_exptl_crystal_density_method 'not measured'
_exptl_crystal_description brick
_exptl_crystal_F_000 1518
_exptl_crystal_size_max 0.20
_exptl_crystal_size_mid 0.15
_exptl_crystal_size_min 0.10
_refine_diff_density_max 0.682
_refine_diff_density_min -0.517
_refine_diff_density_rms 0.116
_refine_ls_extinction_method none
_refine_ls_goodness_of_fit_ref 1.285
_refine_ls_hydrogen_treatment mixed
_refine_ls_matrix_type full
_refine_ls_number_parameters 838
_refine_ls_number_reflns 11203
_refine_ls_number_restraints 0
_refine_ls_restrained_S_all 1.285
_refine_ls_R_factor_all 0.1060
_refine_ls_R_factor_gt 0.0797
_refine_ls_shift/su_max 0.001
_refine_ls_shift/su_mean 0.000
_refine_ls_structure_factor_coef Fsqd
_refine_ls_weighting_details 'calc w=1/[\s^2^(Fo^2^)+(0.0000P)^2^+14.9731P] where P=(Fo^2^+2Fc^2^)/3'
_refine_ls_weighting_scheme calc
_refine_ls_wR_factor_gt 0.1409
_refine_ls_wR_factor_ref 0.1555
_reflns_number_gt 9027
_reflns_number_total 11203
_reflns_threshold_expression >2sigma(I)
_cod_data_source_file ic0606577sup2.cif
_cod_data_source_block 2
_cod_depositor_comments
;
The following automatic conversions were performed:

'_exptl_absorpt_correction_type' value 'psi scan' changed to
'psi-scan' according to
/home/saulius/struct/CIF-dictionaries/cif_core.dic dictionary named
'cif_core.dic' version 2.4.2 from 2011-04-26.

Automatic conversion script
Id: cif_fix_values 1891 2012-01-12 08:04:46Z andrius 

The following automatic conversions were performed:

'_symmetry_cell_setting' tag value 'trclinic' was replaced with
'triclinic' value as specified in the replacement file
'/home/robertas/cod-tools/perl-scripts/inputs/replacement_values.lst'.

Automatic conversion script
Id: cif_fix_values 3143 2015-03-26 13:38:13Z robertas 
;
_cod_original_cell_volume 3014.25(15)
_cod_original_sg_symbol_H-M P-1
_cod_database_code 4332672

loop_
_symmetry_equiv_pos_as_xyz
'x, y, z'
'-x, -y, -z'

loop_
_atom_site_label
_atom_site_type_symbol
_atom_site_fract_x
_atom_site_fract_y
_atom_site_fract_z
_atom_site_U_iso_or_equiv
_atom_site_adp_type
_atom_site_occupancy
_atom_site_symmetry_multiplicity
_atom_site_calc_flag
_atom_site_refinement_flags
Zn1 Zn 1.02104(6) 0.55038(6) 0.86705(4) 0.02577(17) Uani 1 1 d .
Zn2 Zn 0.81215(6) 0.50921(6) 0.95902(4) 0.02688(17) Uani 1 1 d .
Zn3 Zn 0.76194(6) 0.50290(6) 0.60229(4) 0.03354(19) Uani 1 1 d .
S1 S 0.41137(17) 0.10484(16) 0.72396(15) 0.0560(6) Uani 1 1 d .
S2 S 0.8917(2) -0.01603(17) 0.77580(16) 0.0672(7) Uani 1 1 d .
P1 P 0.78252(13) 0.47588(13) 0.77342(9) 0.0260(3) Uani 1 1 d .
P2 P 0.93170(12) 0.35897(12) 0.95592(9) 0.0228(3) Uani 1 1 d .
N1 N 0.6898(5) 0.5545(5) 0.5086(3) 0.0400(14) Uani 1 1 d .
N2 N 0.6228(4) 0.3545(5) 0.5342(3) 0.0388(14) Uani 1 1 d .
N3 N 0.9078(4) 0.6523(4) 0.6364(3) 0.0360(13) Uani 1 1 d .
N4 N 0.8802(5) 0.4497(5) 0.5883(3) 0.0365(13) Uani 1 1 d .
N5 N 1.1205(5) 0.7115(4) 0.8618(3) 0.0410(14) Uani 1 1 d .
N6 N 1.1454(4) 0.5368(4) 0.8166(3) 0.0315(12) Uani 1 1 d .
N7 N 0.7853(4) 0.6278(5) 1.0247(3) 0.0342(13) Uani 1 1 d .
N8 N 0.6602(4) 0.4154(5) 0.9938(3) 0.0352(13) Uani 1 1 d .
C1 C 0.7182(5) 0.3307(5) 0.7530(3) 0.0287(13) Uani 1 1 d .
C2 C 0.6083(6) 0.2776(5) 0.7494(4) 0.0367(16) Uani 1 1 d .
H2A H 0.5719 0.3171 0.7631 0.044 Uiso 1 1 calc R
C3 C 0.5514(6) 0.1661(5) 0.7257(4) 0.0351(15) Uani 1 1 d .
C4 C 0.6051(6) 0.1076(6) 0.7046(4) 0.0433(17) Uani 1 1 d .
H4A H 0.5673 0.0331 0.6878 0.052 Uiso 1 1 calc R
C5 C 0.7139(6) 0.1589(6) 0.7082(4) 0.0450(18) Uani 1 1 d .
H5A H 0.7497 0.1187 0.6945 0.054 Uiso 1 1 calc R
C6 C 0.7714(6) 0.2697(6) 0.7319(4) 0.0418(17) Uani 1 1 d .
H6A H 0.8453 0.3037 0.7339 0.050 Uiso 1 1 calc R
C7 C 0.8600(5) 0.2143(5) 0.9197(4) 0.0285(14) Uani 1 1 d .
C8 C 0.8978(5) 0.1616(5) 0.8680(4) 0.0350(15) Uani 1 1 d .
H8A H 0.9609 0.2009 0.8523 0.042 Uiso 1 1 calc R
C9 C 0.8418(6) 0.0510(5) 0.8400(4) 0.0431(17) Uani 1 1 d .
C10 C 0.7472(7) -0.0085(6) 0.8621(5) 0.056(2) Uani 1 1 d .
H10A H 0.7101 -0.0827 0.8434 0.068 Uiso 1 1 calc R
C11 C 0.7087(7) 0.0433(6) 0.9118(5) 0.060(2) Uani 1 1 d .
H11A H 0.6445 0.0043 0.9264 0.072 Uiso 1 1 calc R
C12 C 0.7655(6) 0.1545(5) 0.9405(4) 0.0432(17) Uani 1 1 d .
H12A H 0.7388 0.1887 0.9744 0.052 Uiso 1 1 calc R
C13 C 0.7213(7) 0.6529(7) 0.4959(5) 0.054(2) Uani 1 1 d .
H13A H 0.7841 0.7081 0.5296 0.065 Uiso 1 1 calc R
C14 C 0.6662(8) 0.6790(8) 0.4351(5) 0.062(2) Uani 1 1 d .
H14A H 0.6912 0.7496 0.4291 0.074 Uiso 1 1 calc R
C15 C 0.5755(8) 0.5986(8) 0.3851(5) 0.063(3) Uani 1 1 d .
H15A H 0.5374 0.6140 0.3444 0.075 Uiso 1 1 calc R
C16 C 0.5389(6) 0.4927(8) 0.3944(4) 0.050(2) Uani 1 1 d .
C17 C 0.4457(7) 0.4035(9) 0.3431(5) 0.065(3) Uani 1 1 d .
H17A H 0.4064 0.4152 0.3008 0.078 Uiso 1 1 calc R
C18 C 0.4135(7) 0.3039(9) 0.3545(5) 0.065(3) Uani 1 1 d .
H18A H 0.3523 0.2478 0.3200 0.078 Uiso 1 1 calc R
C19 C 0.4716(6) 0.2811(7) 0.4193(4) 0.051(2) Uani 1 1 d .
C20 C 0.4399(7) 0.1805(8) 0.4361(5) 0.067(3) Uani 1 1 d .
H20A H 0.3791 0.1217 0.4035 0.081 Uiso 1 1 calc R
C21 C 0.4975(7) 0.1672(7) 0.5004(5) 0.061(2) Uani 1 1 d .
H21A H 0.4762 0.0999 0.5123 0.073 Uiso 1 1 calc R
C22 C 0.5894(6) 0.2569(7) 0.5481(5) 0.054(2) Uani 1 1 d .
H22A H 0.6287 0.2473 0.5916 0.064 Uiso 1 1 calc R
C23 C 0.5641(6) 0.3673(6) 0.4702(4) 0.0399(17) Uani 1 1 d .
C24 C 0.5987(6) 0.4730(6) 0.4576(4) 0.0406(17) Uani 1 1 d .
C25 C 0.9217(6) 0.7510(6) 0.6630(5) 0.0489(19) Uani 1 1 d .
H25A H 0.8621 0.7604 0.6721 0.059 Uiso 1 1 calc R
C26 C 1.0212(7) 0.8412(7) 0.6778(6) 0.065(2) Uani 1 1 d .
H26A H 1.0270 0.9094 0.6945 0.078 Uiso 1 1 calc R
C27 C 1.1097(7) 0.8291(7) 0.6679(5) 0.060(2) Uani 1 1 d .
H27A H 1.1766 0.8891 0.6775 0.072 Uiso 1 1 calc R
C28 C 1.1006(6) 0.7266(6) 0.6432(4) 0.0448(18) Uani 1 1 d .
C29 C 1.1899(6) 0.7065(7) 0.6330(4) 0.051(2) Uani 1 1 d .
H29A H 1.2582 0.7641 0.6405 0.061 Uiso 1 1 calc R
C30 C 1.1772(6) 0.6067(8) 0.6128(4) 0.052(2) Uani 1 1 d .
H30A H 1.2373 0.5960 0.6074 0.063 Uiso 1 1 calc R
C31 C 1.0736(6) 0.5148(7) 0.5990(4) 0.0429(18) Uani 1 1 d .
C32 C 1.0559(7) 0.4085(8) 0.5781(4) 0.056(2) Uani 1 1 d .
H32A H 1.1139 0.3935 0.5745 0.067 Uiso 1 1 calc R
C33 C 0.9535(8) 0.3266(7) 0.5629(4) 0.055(2) Uani 1 1 d .
H33A H 0.9416 0.2556 0.5496 0.066 Uiso 1 1 calc R
C34 C 0.8668(7) 0.3500(6) 0.5675(4) 0.0485(19) Uani 1 1 d .
H34A H 0.7971 0.2936 0.5556 0.058 Uiso 1 1 calc R
C35 C 0.9830(6) 0.5319(5) 0.6048(4) 0.0336(15) Uani 1 1 d .
C36 C 0.9971(5) 0.6390(5) 0.6283(4) 0.0342(15) Uani 1 1 d .
C37 C 1.1021(8) 0.7964(6) 0.8783(5) 0.058(2) Uani 1 1 d .
H37A H 1.0365 0.7865 0.8903 0.069 Uiso 1 1 calc R
C38 C 1.1778(10) 0.8995(7) 0.8782(6) 0.081(3) Uani 1 1 d .
H38A H 1.1624 0.9573 0.8901 0.097 Uiso 1 1 calc R
C39 C 1.2737(9) 0.9160(8) 0.8608(6) 0.081(3) Uani 1 1 d .
H39A H 1.3251 0.9854 0.8626 0.097 Uiso 1 1 calc R
C40 C 1.2959(6) 0.8294(7) 0.8402(5) 0.054(2) Uani 1 1 d .
C41 C 1.3900(7) 0.8359(9) 0.8152(6) 0.073(3) Uani 1 1 d .
H41A H 1.4443 0.9030 0.8151 0.087 Uiso 1 1 calc R
C42 C 1.4027(7) 0.7476(10) 0.7918(6) 0.076(3) Uani 1 1 d .
H42A H 1.4661 0.7552 0.7769 0.091 Uiso 1 1 calc R
C43 C 1.3200(6) 0.6418(8) 0.7893(4) 0.052(2) Uani 1 1 d .
C44 C 1.3218(7) 0.5460(9) 0.7587(5) 0.063(3) Uani 1 1 d .
H44A H 1.3808 0.5483 0.7393 0.076 Uiso 1 1 calc R
C45 C 1.2381(7) 0.4481(8) 0.7567(4) 0.056(2) Uani 1 1 d .
H45A H 1.2386 0.3842 0.7353 0.067 Uiso 1 1 calc R
C46 C 1.1512(6) 0.4482(6) 0.7881(4) 0.0417(17) Uani 1 1 d .
H46A H 1.0951 0.3824 0.7887 0.050 Uiso 1 1 calc R
C47 C 1.2277(5) 0.6324(6) 0.8164(4) 0.0381(16) Uani 1 1 d .
C48 C 1.2155(6) 0.7271(6) 0.8415(4) 0.0392(16) Uani 1 1 d .
C49 C 0.8447(6) 0.7332(6) 1.0342(4) 0.0424(17) Uani 1 1 d .
H49A H 0.9028 0.7580 1.0101 0.051 Uiso 1 1 calc R
C50 C 0.8225(7) 0.8071(7) 1.0788(5) 0.061(2) Uani 1 1 d .
H50A H 0.8650 0.8803 1.0839 0.073 Uiso 1 1 calc R
C51 C 0.7378(7) 0.7729(7) 1.1157(5) 0.054(2) Uani 1 1 d .
H51A H 0.7247 0.8223 1.1477 0.065 Uiso 1 1 calc R
C52 C 0.6717(6) 0.6626(7) 1.1043(4) 0.0453(19) Uani 1 1 d .
C53 C 0.5773(6) 0.6175(7) 1.1360(4) 0.051(2) Uani 1 1 d .
H53A H 0.5595 0.6633 1.1677 0.061 Uiso 1 1 calc R
C54 C 0.5146(6) 0.5117(7) 1.1209(4) 0.049(2) Uani 1 1 d .
H54A H 0.4541 0.4854 1.1424 0.059 Uiso 1 1 calc R
C55 C 0.5384(6) 0.4369(6) 1.0721(4) 0.0412(17) Uani 1 1 d .
C56 C 0.4761(6) 0.3251(7) 1.0527(5) 0.051(2) Uani 1 1 d .
H56A H 0.4149 0.2936 1.0727 0.062 Uiso 1 1 calc R
C57 C 0.5049(6) 0.2622(7) 1.0045(5) 0.050(2) Uani 1 1 d .
H57A H 0.4634 0.1879 0.9910 0.061 Uiso 1 1 calc R
C58 C 0.5975(6) 0.3108(6) 0.9759(4) 0.0433(17) Uani 1 1 d .
H58A H 0.6159 0.2673 0.9425 0.052 Uiso 1 1 calc R
C59 C 0.6315(5) 0.4784(6) 1.0412(4) 0.0343(15) Uani 1 1 d .
C60 C 0.6991(5) 0.5926(6) 1.0575(4) 0.0358(16) Uani 1 1 d .
O11 O 0.7252(3) 0.5034(3) 0.7042(2) 0.0315(10) Uani 1 1 d .
O12 O 0.7578(3) 0.5153(3) 0.8502(2) 0.0313(10) Uani 1 1 d .
O13 O 0.9019(3) 0.5153(4) 0.7773(2) 0.0328(10) Uani 1 1 d .
O21 O 0.3650(5) 0.1629(6) 0.6825(5) 0.095(2) Uani 1 1 d .
O22 O 0.4073(6) 0.1211(5) 0.8067(4) 0.080(2) Uani 1 1 d .
O23 O 0.3708(5) -0.0077(5) 0.6868(4) 0.0750(19) Uani 1 1 d .
O31 O 1.0191(3) 0.3858(3) 1.0320(2) 0.0264(9) Uani 1 1 d .
O32 O 0.8467(3) 0.3912(3) 0.9773(3) 0.0336(10) Uani 1 1 d .
O33 O 0.9833(3) 0.4054(3) 0.8914(2) 0.0302(10) Uani 1 1 d .
O41 O 0.9044(10) -0.0941(8) 0.8158(7) 0.157(5) Uani 1 1 d .
O42 O 0.8106(6) -0.0648(8) 0.7037(5) 0.137(4) Uani 1 1 d .
O43 O 0.9907(6) 0.0608(5) 0.7656(4) 0.089(2) Uani 1 1 d .
O1W O 0.1462(8) 0.0102(10) 0.4455(6) 0.166(5) Uani 1 1 d .
O2W O 0.7304(6) 0.7126(5) 0.8466(4) 0.082(2) Uani 1 1 d .
O3W O 0.2893(8) -0.0822(7) 0.5132(5) 0.133(3) Uani 1 1 d .
O4W O 0.0612(8) 0.1436(8) 0.5327(6) 0.137(3) Uani 1 1 d .
O5W O 0.1636(7) 0.1734(8) 0.6873(5) 0.123(3) Uani 1 1 d .
O6W O 1.002(3) 0.950(3) 0.974(2) 0.250(18) Uani 0.50 1 d P

loop_
_atom_site_aniso_label
_atom_site_aniso_U_11
_atom_site_aniso_U_22
_atom_site_aniso_U_33
_atom_site_aniso_U_23
_atom_site_aniso_U_13
_atom_site_aniso_U_12
Zn1 0.0235(4) 0.0259(4) 0.0286(4) 0.0077(3) 0.0082(3) 0.0107(3)
Zn2 0.0283(4) 0.0301(4) 0.0268(4) 0.0056(3) 0.0089(3) 0.0167(3)
Zn3 0.0331(4) 0.0361(4) 0.0293(4) 0.0084(3) 0.0067(3) 0.0136(3)
S1 0.0480(12) 0.0374(11) 0.0801(16) 0.0198(10) 0.0294(11) 0.0103(9)
S2 0.0664(15) 0.0375(11) 0.0867(18) -0.0157(11) 0.0243(13) 0.0199(11)
P1 0.0254(8) 0.0295(8) 0.0231(8) 0.0064(7) 0.0041(6) 0.0127(7)
P2 0.0229(8) 0.0182(7) 0.0266(8) 0.0025(6) 0.0062(6) 0.0092(6)
N1 0.043(3) 0.052(4) 0.036(3) 0.017(3) 0.019(3) 0.026(3)
N2 0.034(3) 0.042(3) 0.029(3) 0.008(3) 0.005(2) 0.008(3)
N3 0.037(3) 0.033(3) 0.037(3) 0.009(3) 0.012(3) 0.013(3)
N4 0.048(4) 0.045(3) 0.022(3) 0.006(2) 0.010(3) 0.025(3)
N5 0.044(4) 0.033(3) 0.042(3) 0.012(3) 0.012(3) 0.013(3)
N6 0.030(3) 0.041(3) 0.028(3) 0.007(2) 0.008(2) 0.019(3)
N7 0.031(3) 0.044(3) 0.034(3) 0.002(3) 0.007(2) 0.024(3)
N8 0.034(3) 0.043(3) 0.034(3) 0.010(3) 0.010(2) 0.022(3)
C1 0.032(3) 0.029(3) 0.023(3) 0.003(3) 0.004(3) 0.013(3)
C2 0.045(4) 0.032(4) 0.038(4) 0.016(3) 0.018(3) 0.017(3)
C3 0.046(4) 0.027(3) 0.034(4) 0.011(3) 0.016(3) 0.015(3)
C4 0.054(5) 0.027(4) 0.043(4) 0.002(3) 0.007(4) 0.016(3)
C5 0.051(5) 0.043(4) 0.043(4) -0.006(3) -0.002(3) 0.031(4)
C6 0.036(4) 0.043(4) 0.043(4) 0.006(3) 0.003(3) 0.019(3)
C7 0.027(3) 0.019(3) 0.034(3) 0.001(3) 0.002(3) 0.008(3)
C8 0.037(4) 0.023(3) 0.040(4) 0.003(3) 0.005(3) 0.011(3)
C9 0.045(4) 0.026(3) 0.050(4) -0.005(3) 0.007(3) 0.014(3)
C10 0.054(5) 0.019(3) 0.075(6) -0.003(4) 0.013(4) 0.003(3)
C11 0.048(5) 0.031(4) 0.079(6) 0.004(4) 0.027(5) -0.004(4)
C12 0.046(4) 0.033(4) 0.052(5) 0.005(3) 0.020(4) 0.018(3)
C13 0.065(5) 0.059(5) 0.050(5) 0.021(4) 0.022(4) 0.034(5)
C14 0.089(7) 0.076(6) 0.055(5) 0.041(5) 0.037(5) 0.055(6)
C15 0.080(7) 0.098(8) 0.052(5) 0.032(5) 0.030(5) 0.069(6)
C16 0.048(5) 0.086(6) 0.038(4) 0.017(4) 0.022(4) 0.045(5)
C17 0.054(6) 0.121(9) 0.042(5) 0.014(5) 0.011(4) 0.060(6)
C18 0.038(5) 0.104(8) 0.042(5) -0.007(5) -0.002(4) 0.033(5)
C19 0.043(4) 0.069(6) 0.035(4) -0.001(4) 0.005(3) 0.025(4)
C20 0.043(5) 0.066(6) 0.058(6) -0.008(5) -0.001(4) 0.004(4)
C21 0.054(5) 0.051(5) 0.057(5) 0.004(4) 0.010(4) 0.008(4)
C22 0.041(4) 0.055(5) 0.048(5) 0.009(4) 0.002(4) 0.010(4)
C23 0.035(4) 0.055(5) 0.029(4) 0.003(3) 0.011(3) 0.020(3)
C24 0.040(4) 0.062(5) 0.029(4) 0.010(3) 0.015(3) 0.029(4)
C25 0.048(5) 0.042(4) 0.061(5) 0.005(4) 0.021(4) 0.024(4)
C26 0.062(6) 0.040(5) 0.085(7) 0.012(4) 0.029(5) 0.010(4)
C27 0.042(5) 0.044(5) 0.064(6) -0.005(4) 0.015(4) -0.004(4)
C28 0.038(4) 0.058(5) 0.033(4) 0.010(3) 0.015(3) 0.014(4)
C29 0.038(4) 0.068(6) 0.034(4) 0.011(4) 0.013(3) 0.011(4)
C30 0.042(4) 0.099(7) 0.027(4) 0.022(4) 0.013(3) 0.038(5)
C31 0.050(5) 0.068(5) 0.024(3) 0.010(3) 0.013(3) 0.037(4)
C32 0.067(6) 0.088(7) 0.040(5) 0.013(4) 0.017(4) 0.059(6)
C33 0.085(7) 0.067(6) 0.038(4) 0.014(4) 0.014(4) 0.057(5)
C34 0.069(5) 0.042(4) 0.035(4) 0.006(3) 0.011(4) 0.027(4)
C35 0.041(4) 0.041(4) 0.020(3) 0.006(3) 0.008(3) 0.019(3)
C36 0.033(4) 0.044(4) 0.025(3) 0.010(3) 0.010(3) 0.015(3)
C37 0.086(7) 0.041(4) 0.059(5) 0.020(4) 0.029(5) 0.034(5)
C38 0.129(10) 0.033(5) 0.084(7) 0.024(5) 0.043(7) 0.030(6)
C39 0.097(8) 0.043(5) 0.071(7) 0.022(5) 0.018(6) 0.001(5)
C40 0.047(5) 0.052(5) 0.045(5) 0.025(4) 0.010(4) 0.002(4)
C41 0.046(5) 0.074(7) 0.065(6) 0.039(5) 0.009(4) -0.008(5)
C42 0.032(5) 0.122(9) 0.068(6) 0.055(7) 0.020(4) 0.016(5)
C43 0.037(4) 0.089(6) 0.036(4) 0.027(4) 0.013(3) 0.029(4)
C44 0.062(6) 0.127(9) 0.038(5) 0.047(5) 0.032(4) 0.063(6)
C45 0.069(6) 0.093(7) 0.035(4) 0.021(4) 0.017(4) 0.061(6)
C46 0.043(4) 0.055(5) 0.037(4) 0.012(3) 0.007(3) 0.031(4)
C47 0.027(3) 0.061(5) 0.027(4) 0.020(3) 0.010(3) 0.017(3)
C48 0.036(4) 0.038(4) 0.032(4) 0.013(3) 0.004(3) 0.006(3)
C49 0.038(4) 0.045(4) 0.049(4) 0.006(3) 0.010(3) 0.025(4)
C50 0.055(5) 0.043(5) 0.078(6) -0.001(4) 0.010(5) 0.023(4)
C51 0.055(5) 0.055(5) 0.051(5) -0.014(4) 0.002(4) 0.035(4)
C52 0.051(5) 0.068(5) 0.030(4) 0.000(4) 0.003(3) 0.045(4)
C53 0.051(5) 0.080(6) 0.039(4) 0.005(4) 0.017(4) 0.045(5)
C54 0.038(4) 0.087(6) 0.033(4) 0.015(4) 0.018(3) 0.036(4)
C55 0.041(4) 0.059(5) 0.030(4) 0.017(3) 0.011(3) 0.026(4)
C56 0.033(4) 0.082(6) 0.047(5) 0.029(4) 0.012(3) 0.028(4)
C57 0.041(4) 0.052(5) 0.059(5) 0.027(4) 0.013(4) 0.017(4)
C58 0.044(4) 0.048(4) 0.045(4) 0.013(4) 0.011(3) 0.027(4)
C59 0.036(4) 0.054(4) 0.026(3) 0.011(3) 0.010(3) 0.031(3)
C60 0.036(4) 0.049(4) 0.029(3) 0.004(3) 0.001(3) 0.029(3)
O11 0.033(2) 0.037(2) 0.026(2) 0.0078(19) 0.0060(19) 0.017(2)
O12 0.032(2) 0.037(2) 0.024(2) 0.0065(19) 0.0051(19) 0.015(2)
O13 0.026(2) 0.043(3) 0.029(2) 0.011(2) 0.0053(19) 0.016(2)
O21 0.045(4) 0.088(5) 0.155(7) 0.066(5) 0.018(4) 0.023(4)
O22 0.092(5) 0.052(4) 0.095(5) 0.018(3) 0.066(4) 0.018(3)
O23 0.057(4) 0.046(3) 0.096(5) -0.003(3) 0.028(4) 0.002(3)
O31 0.026(2) 0.025(2) 0.030(2) 0.0055(18) 0.0097(18) 0.0116(18)
O32 0.027(2) 0.022(2) 0.054(3) 0.009(2) 0.013(2) 0.0128(19)
O33 0.041(3) 0.023(2) 0.028(2) 0.0047(18) 0.011(2) 0.015(2)
O41 0.260(13) 0.120(7) 0.218(11) 0.093(8) 0.162(11) 0.151(9)
O42 0.075(5) 0.151(8) 0.109(6) -0.085(6) 0.003(5) 0.022(5)
O43 0.077(5) 0.067(4) 0.103(5) -0.017(4) 0.044(4) 0.018(4)
O1W 0.107(8) 0.225(13) 0.128(9) 0.008(8) 0.007(7) 0.056(8)
O2W 0.105(6) 0.074(4) 0.087(5) 0.021(4) 0.028(4) 0.057(4)
O3W 0.154(9) 0.091(6) 0.104(7) 0.004(5) 0.022(6) 0.019(6)
O4W 0.141(9) 0.112(7) 0.152(9) 0.037(7) 0.028(7) 0.052(7)
O5W 0.119(7) 0.144(8) 0.118(7) 0.048(6) 0.042(6) 0.060(6)
O6W 0.27(3) 0.28(5) 0.34(5) 0.19(4) 0.14(3) 0.19(4)

loop_
_atom_type_symbol
_atom_type_description
_atom_type_scat_dispersion_real
_atom_type_scat_dispersion_imag
_atom_type_scat_source
C C 0.0033 0.0016 'International Tables Vol C Tables 4.2.6.8 and 6.1.1.4'
H H 0.0000 0.0000 'International Tables Vol C Tables 4.2.6.8 and 6.1.1.4'
N N 0.0061 0.0033 'International Tables Vol C Tables 4.2.6.8 and 6.1.1.4'
O O 0.0106 0.0060 'International Tables Vol C Tables 4.2.6.8 and 6.1.1.4'
P P 0.1023 0.0942 'International Tables Vol C Tables 4.2.6.8 and 6.1.1.4'
S S 0.1246 0.1234 'International Tables Vol C Tables 4.2.6.8 and 6.1.1.4'
Zn Zn 0.2839 1.4301 'International Tables Vol C Tables 4.2.6.8 and 6.1.1.4'

loop_
_geom_angle_atom_site_label_1
_geom_angle_atom_site_label_2
_geom_angle_atom_site_label_3
_geom_angle
_geom_angle_site_symmetry_1
_geom_angle_site_symmetry_3
O13 Zn1 O33 101.13(18) . .
O13 Zn1 N5 98.7(2) . .
O33 Zn1 N5 158.0(2) . .
O13 Zn1 N6 105.30(19) . .
O33 Zn1 N6 88.25(19) . .
N5 Zn1 N6 77.3(2) . .
O13 Zn1 O31 106.10(17) . 2_767
O33 Zn1 O31 96.01(16) . 2_767
N5 Zn1 O31 87.64(19) . 2_767
N6 Zn1 O31 146.80(18) . 2_767
O32 Zn2 O12 119.85(19) . .
O32 Zn2 N7 138.1(2) . .
O12 Zn2 N7 100.8(2) . .
O32 Zn2 O31 90.89(16) . 2_767
O12 Zn2 O31 96.72(17) . 2_767
N7 Zn2 O31 94.28(19) . 2_767
O32 Zn2 N8 84.82(19) . .
O12 Zn2 N8 101.91(19) . .
N7 Zn2 N8 76.7(2) . .
O31 Zn2 N8 160.51(18) 2_767 .
O11 Zn3 N4 115.32(19) . .
O11 Zn3 N3 97.4(2) . .
N4 Zn3 N3 78.7(2) . .
O11 Zn3 N1 123.03(19) . .
N4 Zn3 N1 121.6(2) . .
N3 Zn3 N1 92.9(2) . .
O11 Zn3 N2 98.8(2) . .
N4 Zn3 N2 96.0(2) . .
N3 Zn3 N2 163.6(2) . .
N1 Zn3 N2 76.5(2) . .
O21 S1 O23 115.5(5) . .
O21 S1 O22 111.0(5) . .
O23 S1 O22 112.5(4) . .
O21 S1 C3 106.5(3) . .
O23 S1 C3 105.9(3) . .
O22 S1 C3 104.4(4) . .
O43 S2 O42 112.4(5) . .
O43 S2 O41 112.6(6) . .
O42 S2 O41 112.3(7) . .
O43 S2 C9 108.2(4) . .
O42 S2 C9 106.1(4) . .
O41 S2 C9 104.6(4) . .
O13 P1 O12 113.9(2) . .
O13 P1 O11 112.5(2) . .
O12 P1 O11 109.3(2) . .
O13 P1 C1 108.5(3) . .
O12 P1 C1 107.4(3) . .
O11 P1 C1 104.7(3) . .
O33 P2 O32 116.1(2) . .
O33 P2 O31 110.7(2) . .
O32 P2 O31 108.9(2) . .
O33 P2 C7 107.0(3) . .
O32 P2 C7 105.0(3) . .
O31 P2 C7 108.9(3) . .
C13 N1 C24 117.6(7) . .
C13 N1 Zn3 128.5(6) . .
C24 N1 Zn3 113.8(5) . .
C22 N2 C23 117.7(6) . .
C22 N2 Zn3 128.2(5) . .
C23 N2 Zn3 114.1(5) . .
C25 N3 C36 117.9(6) . .
C25 N3 Zn3 129.8(5) . .
C36 N3 Zn3 112.4(4) . .
C34 N4 C35 118.2(6) . .
C34 N4 Zn3 128.6(5) . .
C35 N4 Zn3 113.2(4) . .
C37 N5 C48 118.1(7) . .
C37 N5 Zn1 127.8(6) . .
C48 N5 Zn1 114.1(5) . .
C46 N6 C47 118.2(6) . .
C46 N6 Zn1 127.8(5) . .
C47 N6 Zn1 114.0(4) . .
C49 N7 C60 118.7(6) . .
C49 N7 Zn2 125.0(5) . .
C60 N7 Zn2 116.3(5) . .
C58 N8 C59 117.9(6) . .
C58 N8 Zn2 129.6(5) . .
C59 N8 Zn2 112.5(5) . .
C2 C1 C6 118.5(6) . .
C2 C1 P1 118.1(5) . .
C6 C1 P1 122.9(5) . .
C1 C2 C3 121.1(6) . .
C4 C3 C2 119.5(7) . .
C4 C3 S1 122.5(5) . .
C2 C3 S1 118.0(5) . .
C5 C4 C3 120.1(6) . .
C4 C5 C6 120.9(7) . .
C5 C6 C1 119.9(7) . .
C12 C7 C8 118.5(6) . .
C12 C7 P2 120.8(5) . .
C8 C7 P2 120.7(5) . .
C9 C8 C7 120.3(6) . .
C10 C9 C8 120.6(7) . .
C10 C9 S2 119.2(5) . .
C8 C9 S2 120.2(6) . .
C11 C10 C9 119.2(7) . .
C10 C11 C12 120.2(7) . .
C7 C12 C11 121.2(7) . .
N1 C13 C14 124.2(9) . .
C15 C14 C13 118.1(8) . .
C14 C15 C16 120.6(8) . .
C15 C16 C24 117.9(8) . .
C15 C16 C17 123.8(8) . .
C24 C16 C17 118.3(8) . .
C18 C17 C16 121.7(8) . .
C17 C18 C19 121.5(8) . .
C20 C19 C23 117.7(7) . .
C20 C19 C18 124.2(8) . .
C23 C19 C18 118.0(8) . .
C21 C20 C19 120.2(8) . .
C20 C21 C22 118.8(8) . .
N2 C22 C21 123.1(8) . .
N2 C23 C19 122.5(7) . .
N2 C23 C24 117.1(6) . .
C19 C23 C24 120.4(7) . .
N1 C24 C16 121.5(7) . .
N1 C24 C23 118.4(6) . .
C16 C24 C23 120.1(7) . .
N3 C25 C26 122.9(7) . .
C27 C26 C25 119.5(8) . .
C26 C27 C28 120.0(7) . .
C27 C28 C36 117.5(7) . .
C27 C28 C29 123.6(7) . .
C36 C28 C29 119.0(7) . .
C30 C29 C28 120.9(7) . .
C29 C30 C31 122.0(7) . .
C32 C31 C35 117.2(7) . .
C32 C31 C30 124.3(7) . .
C35 C31 C30 118.5(7) . .
C33 C32 C31 120.1(7) . .
C32 C33 C34 119.6(8) . .
N4 C34 C33 122.3(8) . .
N4 C35 C31 122.7(6) . .
N4 C35 C36 118.0(6) . .
C31 C35 C36 119.4(6) . .
N3 C36 C28 122.2(6) . .
N3 C36 C35 117.7(6) . .
C28 C36 C35 120.2(6) . .
N5 C37 C38 122.1(9) . .
C39 C38 C37 120.1(9) . .
C38 C39 C40 120.4(8) . .
C39 C40 C48 116.5(8) . .
C39 C40 C41 125.3(9) . .
C48 C40 C41 118.1(9) . .
C42 C41 C40 121.8(8) . .
C41 C42 C43 121.3(9) . .
C44 C43 C47 116.4(8) . .
C44 C43 C42 125.0(8) . .
C47 C43 C42 118.6(9) . .
C45 C44 C43 121.3(7) . .
C44 C45 C46 117.5(8) . .
N6 C46 C45 123.2(8) . .
N6 C47 C43 123.3(7) . .
N6 C47 C48 117.2(6) . .
C43 C47 C48 119.4(7) . .
N5 C48 C40 122.8(7) . .
N5 C48 C47 116.4(6) . .
C40 C48 C47 120.7(7) . .
N7 C49 C50 121.8(7) . .
C51 C50 C49 120.4(8) . .
C50 C51 C52 118.9(7) . .
C51 C52 C60 117.2(7) . .
C51 C52 C53 123.9(7) . .
C60 C52 C53 118.9(8) . .
C54 C53 C52 121.6(7) . .
C53 C54 C55 121.5(7) . .
C56 C55 C59 116.6(7) . .
C56 C55 C54 125.0(7) . .
C59 C55 C54 118.3(7) . .
C57 C56 C55 120.1(7) . .
C56 C57 C58 119.1(8) . .
N8 C58 C57 123.2(7) . .
N8 C59 C55 123.1(7) . .
N8 C59 C60 116.8(6) . .
C55 C59 C60 120.1(6) . .
N7 C60 C52 122.9(7) . .
N7 C60 C59 117.5(6) . .
C52 C60 C59 119.6(7) . .
P1 O11 Zn3 123.5(3) . .
P1 O12 Zn2 128.7(3) . .
P1 O13 Zn1 129.9(3) . .
P2 O31 Zn1 110.7(2) . 2_767
P2 O31 Zn2 121.3(2) . 2_767
Zn1 O31 Zn2 105.87(17) 2_767 2_767
P2 O32 Zn2 133.0(3) . .
P2 O33 Zn1 129.3(2) . .

loop_
_geom_bond_atom_site_label_1
_geom_bond_atom_site_label_2
_geom_bond_distance
_geom_bond_site_symmetry_2
Zn1 O13 1.949(4) .
Zn1 O33 2.004(4) .
Zn1 N5 2.126(6) .
Zn1 N6 2.132(5) .
Zn1 O31 2.133(4) 2_767
Zn2 O32 1.966(4) .
Zn2 O12 1.970(4) .
Zn2 N7 2.095(5) .
Zn2 O31 2.160(4) 2_767
Zn2 N8 2.209(6) .
Zn3 O11 1.932(4) .
Zn3 N4 2.116(6) .
Zn3 N3 2.147(6) .
Zn3 N1 2.164(6) .
Zn3 N2 2.182(6) .
S1 O21 1.443(7) .
S1 O23 1.451(6) .
S1 O22 1.451(7) .
S1 C3 1.770(7) .
S2 O43 1.409(7) .
S2 O42 1.425(8) .
S2 O41 1.437(9) .
S2 C9 1.774(7) .
P1 O13 1.509(4) .
P1 O12 1.530(4) .
P1 O11 1.536(4) .
P1 C1 1.806(6) .
P2 O33 1.510(4) .
P2 O32 1.518(4) .
P2 O31 1.548(4) .
P2 C7 1.813(6) .
N1 C13 1.326(9) .
N1 C24 1.371(9) .
N2 C22 1.321(9) .
N2 C23 1.367(9) .
N3 C25 1.324(9) .
N3 C36 1.364(8) .
N4 C34 1.324(9) .
N4 C35 1.367(9) .
N5 C37 1.327(9) .
N5 C48 1.365(9) .
N6 C46 1.319(9) .
N6 C47 1.352(8) .
N7 C49 1.330(9) .
N7 C60 1.347(8) .
N8 C58 1.318(9) .
N8 C59 1.356(8) .
C1 C2 1.384(9) .
C1 C6 1.401(9) .
C2 C3 1.392(9) .
C3 C4 1.379(9) .
C4 C5 1.370(10) .
C5 C6 1.384(10) .
C7 C12 1.371(9) .
C7 C8 1.394(9) .
C8 C9 1.388(9) .
C9 C10 1.383(10) .
C10 C11 1.372(11) .
C11 C12 1.396(10) .
C13 C14 1.401(11) .
C14 C15 1.357(13) .
C15 C16 1.397(12) .
C16 C24 1.416(10) .
C16 C17 1.429(12) .
C17 C18 1.332(13) .
C18 C19 1.447(12) .
C19 C20 1.382(12) .
C19 C23 1.404(10) .
C20 C21 1.365(12) .
C21 C22 1.401(11) .
C23 C24 1.417(10) .
C25 C26 1.388(11) .
C26 C27 1.351(12) .
C27 C28 1.394(11) .
C28 C36 1.405(9) .
C28 C29 1.424(11) .
C29 C30 1.328(11) .
C30 C31 1.436(11) .
C31 C32 1.393(11) .
C31 C35 1.402(9) .
C32 C33 1.363(12) .
C33 C34 1.396(11) .
C35 C36 1.426(9) .
C37 C38 1.390(12) .
C38 C39 1.352(15) .
C39 C40 1.393(13) .
C40 C48 1.411(10) .
C40 C41 1.421(13) .
C41 C42 1.346(14) .
C42 C43 1.439(13) .
C43 C44 1.393(12) .
C43 C47 1.403(10) .
C44 C45 1.372(13) .
C45 C46 1.408(10) .
C47 C48 1.433(10) .
C49 C50 1.384(10) .
C50 C51 1.374(11) .
C51 C52 1.397(11) .
C52 C60 1.407(9) .
C52 C53 1.438(11) .
C53 C54 1.333(11) .
C54 C55 1.445(10) .
C55 C56 1.400(11) .
C55 C59 1.410(9) .
C56 C57 1.363(11) .
C57 C58 1.393(10) .
C59 C60 1.439(10) .
O31 Zn1 2.133(4) 2_767
O31 Zn2 2.160(4) 2_767
O6W O6W 1.60(6) 2_777
